data_7700036
loop_
_publ_author_name
'Wei, Xiao-Qin'
'Wang, Kang-Jie'
'Wu, Dong-Qing'
'Shao, Dong'
'Shi, Le'
'Shen, Fu-Xing'
'Wei, Hai-Yan'
'Wang, Xin-Yi'

_publ_section_title
;
 Two three-dimensional
 [Mo<sup>III</sup>(CN)<sub>7</sub>]<sup>4-</sup>-based magnets showing new
 topologies and ferrimagnetic ordering below 80 K.
;
_journal_issue 24
_journal_name_full 'Dalton transactions (Cambridge, England : 2003)'
_journal_page_first 8843
_journal_page_last 8852
_journal_paper_doi 10.1039/c9dt01290g
_journal_volume 48
_journal_year 2019
_chemical_formula_sum 'C11 H17 Mn2 Mo N8 O5'
_chemical_formula_weight 547.15
_space_group_crystal_system triclinic
_space_group_IT_number 2
_space_group_name_Hall '-P 1'
_space_group_name_H-M_alt 'P -1'
_symmetry_space_group_name_Hall '-P 1'
_symmetry_space_group_name_H-M 'P -1'
_atom_sites_solution_hydrogens mixed
_audit_block_doi 10.5517/ccdc.csd.cc21q98c
_audit_creation_method SHELXL-2018/3
_audit_update_record
;
2019-05-13 deposited with the CCDC.    2019-05-20 downloaded from the CCDC.
;
_cell_angle_alpha 93.206(11)
_cell_angle_beta 92.618(11)
_cell_angle_gamma 107.265(10)
_cell_formula_units_Z 2
_cell_length_a 7.961(6)
_cell_length_b 8.932(6)
_cell_length_c 14.020(10)
_cell_measurement_reflns_used 905
_cell_measurement_temperature 153
_cell_measurement_theta_max 22.17
_cell_measurement_theta_min 2.72
_cell_volume 948.5(12)
_computing_cell_refinement 'Bruker SAINT'
_computing_data_collection 'Bruker APEX2'
_computing_data_reduction 'Bruker SAINT'
_computing_molecular_graphics 'Bruker SHELXTL'
_computing_publication_material 'Bruker SHELXTL'
_computing_structure_refinement 'SHELXL-2018/3 (Sheldrick, 2018)'
_computing_structure_solution 'SHELXS-97 (Sheldrick 2008)'
_diffrn_ambient_temperature 153
_diffrn_measured_fraction_theta_full 0.973
_diffrn_measured_fraction_theta_max 0.972
_diffrn_measurement_device_type 'Bruker APEX-II CCD'
_diffrn_measurement_method '\f and \w scans'
_diffrn_radiation_type MoK\a
_diffrn_radiation_wavelength 0.71073
_diffrn_reflns_av_R_equivalents 0.0523
_diffrn_reflns_av_unetI/netI 0.1121
_diffrn_reflns_Laue_measured_fraction_full 0.973
_diffrn_reflns_Laue_measured_fraction_max 0.972
_diffrn_reflns_limit_h_max 9
_diffrn_reflns_limit_h_min -9
_diffrn_reflns_limit_k_max 10
_diffrn_reflns_limit_k_min -10
_diffrn_reflns_limit_l_max 16
_diffrn_reflns_limit_l_min -12
_diffrn_reflns_number 4486
_diffrn_reflns_point_group_measured_fraction_full 0.973
_diffrn_reflns_point_group_measured_fraction_max 0.972
_diffrn_reflns_theta_full 25.242
_diffrn_reflns_theta_max 25.499
_diffrn_reflns_theta_min 1.458
_exptl_absorpt_coefficient_mu 2.002
_exptl_absorpt_correction_T_max 0.3334
_exptl_absorpt_correction_T_min 0.2538
_exptl_absorpt_correction_type multi-scan
_exptl_absorpt_process_details
;
 SADABS 2016/2: Krause, L., Herbst-Irmer, R., Sheldrick G.M. & Stalke D.,
 J. Appl. Cryst. 48 (2015) 3-10
;
_exptl_crystal_colour brown
_exptl_crystal_density_diffrn 1.916
_exptl_crystal_density_method 'not measured'
_exptl_crystal_description foliated
_exptl_crystal_F_000 542
_exptl_crystal_size_max 0.200
_exptl_crystal_size_mid 0.150
_exptl_crystal_size_min 0.100
_refine_diff_density_max 1.178
_refine_diff_density_min -1.138
_refine_diff_density_rms 0.181
_refine_ls_extinction_method none
_refine_ls_goodness_of_fit_ref 1.053
_refine_ls_hydrogen_treatment constr
_refine_ls_matrix_type full
_refine_ls_number_parameters 259
_refine_ls_number_reflns 3442
_refine_ls_number_restraints 1
_refine_ls_restrained_S_all 1.053
_refine_ls_R_factor_all 0.1011
_refine_ls_R_factor_gt 0.0633
_refine_ls_shift/su_max 0.000
_refine_ls_shift/su_mean 0.000
_refine_ls_structure_factor_coef Fsqd
_refine_ls_weighting_details 'w=1/[\s^2^(Fo^2^)+(0.0764P)^2^+0.7414P] where P=(Fo^2^+2Fc^2^)/3'
_refine_ls_weighting_scheme calc
_refine_ls_wR_factor_gt 0.1504
_refine_ls_wR_factor_ref 0.1723
_reflns_Friedel_coverage 0.000
_reflns_number_gt 2291
_reflns_number_total 3442
_reflns_threshold_expression 'I > 2\s(I)'
_cod_data_source_file c9dt01290g2.cif
_cod_data_source_block MnMoDMF
_cod_depositor_comments 'Adding full bibliography for 7700036--7700037.cif.'
_cod_database_code 7700036
_shelx_shelxl_version_number 2018/3
_shelx_space_group_comment
;
The symmetry employed for this shelxl refinement is uniquely defined
by the following loop, which should always be used as a source of
symmetry information in preference to the above space-group names.
They are only intended as comments.
;
_shelx_estimated_absorpt_t_min 0.690
_shelx_estimated_absorpt_t_max 0.825
_exptl_absorpt_special_details 'SADABS: Bruker, 2000'

loop_
_space_group_symop_operation_xyz
'x, y, z'
'-x, -y, -z'

loop_
_atom_site_label
_atom_site_type_symbol
_atom_site_fract_x
_atom_site_fract_y
_atom_site_fract_z
_atom_site_U_iso_or_equiv
_atom_site_adp_type
_atom_site_occupancy
_atom_site_site_symmetry_order
_atom_site_calc_flag
_atom_site_refinement_flags_posn
_atom_site_refinement_flags_adp
_atom_site_refinement_flags_occupancy
_atom_site_disorder_assembly
_atom_site_disorder_group
Mo1 Mo 0.31030(10) 0.65196(9) 0.75977(6) 0.0176(2) Uani 1 1 d . . . . .
Mn2 Mn -0.31343(18) 0.25104(16) 0.85463(11) 0.0231(4) Uani 1 1 d . . . . .
Mn1 Mn 0.84493(19) 0.81924(17) 0.52400(11) 0.0249(4) Uani 1 1 d . . . . .
O1 O 0.9406(9) 1.0705(8) 0.5794(5) 0.0358(18) Uani 1 1 d . . . . .
H1A H 0.984638 1.079849 0.636753 0.043 Uiso 1 1 d R U . . .
H1B H 0.858287 1.112749 0.577253 0.043 Uiso 1 1 d R U . . .
O3 O -0.1650(9) 0.0809(8) 0.8839(6) 0.0359(18) Uani 1 1 d . . . . .
N8 N -0.1859(13) -0.1599(10) 0.9356(6) 0.037(2) Uani 1 1 d . . . . .
N2 N -0.0655(11) 0.4029(10) 0.8192(6) 0.029(2) Uani 1 1 d . . . . .
N1 N 0.6238(11) 0.7657(11) 0.6127(7) 0.037(2) Uani 1 1 d . . . . .
O2 O 0.6764(10) 0.9197(10) 0.4168(7) 0.060(3) Uani 1 1 d . . . . .
H2A H 0.736275 1.013062 0.404246 0.090 Uiso 1 1 d R U . . .
H2B H 0.586420 0.933066 0.443876 0.090 Uiso 1 1 d R U . . .
N7 N 0.0386(11) 0.7702(10) 0.6192(6) 0.035(2) Uani 1 1 d . . . . .
C1 C 0.5240(13) 0.7308(11) 0.6675(7) 0.025(2) Uani 1 1 d . . . . .
C2 C 0.0699(12) 0.4916(11) 0.8005(7) 0.020(2) Uani 1 1 d . . . . .
N4 N 0.4786(13) 1.0322(9) 0.8099(7) 0.040(2) Uani 1 1 d . . . . .
C4 C 0.4125(15) 0.8991(11) 0.7936(7) 0.033(3) Uani 1 1 d . . . . .
C7 C 0.1360(12) 0.7370(10) 0.6709(7) 0.022(2) Uani 1 1 d . . . . .
C8 C -0.2200(13) -0.0227(13) 0.9439(8) 0.036(3) Uani 1 1 d D . . . .
H8 H -0.280350 -0.024728 1.005120 0.054 Uiso 1 1 d DR U . . .
C10 C -0.2366(18) -0.2747(13) 1.0087(9) 0.054(4) Uani 1 1 d . . . . .
H10A H -0.208089 -0.221017 1.071344 0.081 Uiso 1 1 calc R U . . .
H10B H -0.173723 -0.350769 1.001692 0.081 Uiso 1 1 calc R U . . .
H10C H -0.361080 -0.326918 1.000811 0.081 Uiso 1 1 calc R U . . .
C9 C -0.0947(16) -0.2036(13) 0.8548(9) 0.046(3) Uani 1 1 d . . . . .
H9A H -0.152161 -0.189381 0.795755 0.069 Uiso 1 1 calc R U . . .
H9B H -0.098145 -0.311722 0.856650 0.069 Uiso 1 1 calc R U . . .
H9C H 0.025646 -0.138252 0.859120 0.069 Uiso 1 1 calc R U . . .
C5 C 0.4599(12) 0.4961(11) 0.8015(7) 0.023(2) Uani 1 1 d . . . . .
C3 C 0.3172(13) 0.6898(11) 0.9126(7) 0.024(2) Uani 1 1 d . . . . .
N5 N 0.5327(10) 0.4063(9) 0.8194(6) 0.0255(19) Uani 1 1 d . . . . .
N3 N 0.3219(11) 0.7122(9) 0.9939(7) 0.032(2) Uani 1 1 d . . . . .
C6 C 0.2399(12) 0.4748(12) 0.6378(7) 0.026(2) Uani 1 1 d . . . . .
N6 N 0.2121(11) 0.3815(10) 0.5770(7) 0.033(2) Uani 1 1 d . . . . .
O4 O 0.8898(11) 0.8645(10) 0.2478(5) 0.050(2) Uani 1 1 d G . . . .
H4A H 0.961492 0.902090 0.205856 0.075 Uiso 1 1 d R U . . .
H4C H 0.806561 0.905950 0.246056 0.075 Uiso 1 1 d R U . . .
C11 C -0.2783(17) 0.3601(16) 0.5973(12) 0.067(4) Uani 0.47(2) 1 d . . P A 1
H11A H -0.199261 0.436317 0.561350 0.100 Uiso 0.47(2) 1 d R U P A 1
H11B H -0.384061 0.390107 0.604912 0.100 Uiso 0.47(2) 1 d R U P A 1
H11C H -0.222511 0.359807 0.659742 0.100 Uiso 0.47(2) 1 d R U P A 1
C11B C -0.2783(17) 0.3601(16) 0.5973(12) 0.067(4) Uani 0.53(2) 1 d . . P A 2
H11D H -0.228551 0.340617 0.539092 0.100 Uiso 0.53(2) 1 d R U P A 2
H11E H -0.388091 0.381597 0.583501 0.100 Uiso 0.53(2) 1 d R U P A 2
H11F H -0.198051 0.451207 0.633182 0.100 Uiso 0.53(2) 1 d R U P A 2
O5B O -0.307(2) 0.2119(18) 0.6536(15) 0.067(7) Uani 0.53(2) 1 d . . P A 2
H5BB H -0.275114 0.240404 0.712518 0.080 Uiso 0.53(2) 1 d R U P A 2
O5A O -0.320(2) 0.210(2) 0.5498(13) 0.050(6) Uani 0.47(2) 1 d . . P A 1
H5AB H -0.302533 0.220892 0.481902 0.075 Uiso 0.47(2) 1 d R U P A 1

loop_
_atom_site_aniso_label
_atom_site_aniso_U_11
_atom_site_aniso_U_22
_atom_site_aniso_U_33
_atom_site_aniso_U_23
_atom_site_aniso_U_13
_atom_site_aniso_U_12
Mo1 0.0150(4) 0.0149(4) 0.0234(5) -0.0002(3) -0.0013(3) 0.0061(3)
Mn2 0.0157(7) 0.0161(8) 0.0385(9) 0.0010(7) -0.0003(6) 0.0067(6)
Mn1 0.0209(8) 0.0221(8) 0.0320(9) 0.0014(7) 0.0004(6) 0.0073(7)
O1 0.040(4) 0.028(4) 0.043(5) 0.008(3) 0.006(4) 0.015(4)
O3 0.031(4) 0.025(4) 0.058(5) 0.014(4) 0.005(4) 0.017(3)
N8 0.052(6) 0.024(5) 0.038(5) -0.001(4) 0.008(5) 0.018(4)
N2 0.033(5) 0.033(5) 0.025(5) 0.003(4) 0.004(4) 0.013(4)
N1 0.027(5) 0.042(6) 0.040(6) 0.003(5) 0.015(4) 0.005(4)
O2 0.034(5) 0.050(5) 0.091(7) 0.022(5) -0.017(5) 0.005(4)
N7 0.032(5) 0.034(5) 0.039(5) -0.001(4) -0.010(4) 0.015(4)
C1 0.022(5) 0.033(6) 0.025(5) 0.003(5) 0.001(4) 0.016(5)
C2 0.017(5) 0.024(5) 0.026(5) 0.004(4) 0.002(4) 0.016(4)
N4 0.053(6) 0.012(5) 0.041(6) -0.003(4) -0.011(5) -0.006(4)
C4 0.058(7) 0.018(6) 0.022(5) 0.000(4) 0.001(5) 0.011(5)
C7 0.017(5) 0.018(5) 0.026(5) 0.000(4) -0.001(4) -0.003(4)
C8 0.022(5) 0.041(7) 0.051(7) 0.007(6) 0.003(5) 0.019(5)
C10 0.072(9) 0.030(7) 0.050(8) 0.022(6) 0.000(7) -0.003(6)
C9 0.056(8) 0.031(7) 0.055(8) -0.007(6) 0.011(6) 0.021(6)
C5 0.018(5) 0.029(5) 0.023(5) -0.002(4) 0.010(4) 0.008(4)
C3 0.034(6) 0.022(5) 0.019(5) -0.001(4) 0.002(4) 0.014(5)
N5 0.022(4) 0.023(4) 0.038(5) 0.003(4) 0.002(4) 0.017(4)
N3 0.040(5) 0.028(5) 0.034(6) 0.004(4) -0.001(4) 0.017(4)
C6 0.019(5) 0.024(5) 0.034(6) 0.007(5) 0.006(4) 0.002(4)
N6 0.035(5) 0.017(4) 0.044(6) -0.008(4) 0.004(4) 0.002(4)
O4 0.060(6) 0.056(5) 0.038(5) 0.008(4) 0.009(4) 0.023(5)
C11 0.040(8) 0.050(9) 0.102(13) 0.001(9) -0.002(8) 0.003(7)
C11B 0.040(8) 0.050(9) 0.102(13) 0.001(9) -0.002(8) 0.003(7)
O5B 0.050(11) 0.036(10) 0.102(18) -0.001(10) -0.008(10) -0.005(8)
O5A 0.038(10) 0.062(13) 0.040(12) -0.023(9) 0.010(8) 0.003(9)

loop_
_atom_type_symbol
_atom_type_description
_atom_type_scat_dispersion_real
_atom_type_scat_dispersion_imag
_atom_type_scat_source
C C 0.0033 0.0016 'International Tables Vol C Tables 4.2.6.8 and 6.1.1.4'
H H 0.0000 0.0000 'International Tables Vol C Tables 4.2.6.8 and 6.1.1.4'
N N 0.0061 0.0033 'International Tables Vol C Tables 4.2.6.8 and 6.1.1.4'
O O 0.0106 0.0060 'International Tables Vol C Tables 4.2.6.8 and 6.1.1.4'
Mn Mn 0.3368 0.7283 'International Tables Vol C Tables 4.2.6.8 and 6.1.1.4'
Mo Mo -1.6832 0.6857 'International Tables Vol C Tables 4.2.6.8 and 6.1.1.4'

loop_
_geom_angle_atom_site_label_1
_geom_angle_atom_site_label_2
_geom_angle_atom_site_label_3
_geom_angle
_geom_angle_site_symmetry_1
_geom_angle_site_symmetry_3
C4 Mo1 C2 128.7(4) . .
C4 Mo1 C3 73.0(4) . .
C2 Mo1 C3 75.0(4) . .
C4 Mo1 C7 78.8(4) . .
C2 Mo1 C7 83.7(3) . .
C3 Mo1 C7 119.7(3) . .
C4 Mo1 C1 75.0(4) . .
C2 Mo1 C1 154.0(4) . .
C3 Mo1 C1 127.9(4) . .
C7 Mo1 C1 92.3(3) . .
C4 Mo1 C5 120.6(4) . .
C2 Mo1 C5 91.5(3) . .
C3 Mo1 C5 80.2(3) . .
C7 Mo1 C5 157.0(4) . .
C1 Mo1 C5 82.1(3) . .
C4 Mo1 C6 141.9(4) . .
C2 Mo1 C6 77.7(3) . .
C3 Mo1 C6 145.1(4) . .
C7 Mo1 C6 77.8(4) . .
C1 Mo1 C6 76.4(4) . .
C5 Mo1 C6 79.2(4) . .
N2 Mn2 N3 105.9(3) . 2_567
N2 Mn2 N5 96.4(3) . 1_455
N3 Mn2 N5 95.0(3) 2_567 1_455
N2 Mn2 N4 143.9(3) . 1_445
N3 Mn2 N4 106.6(4) 2_567 1_445
N5 Mn2 N4 95.8(3) 1_455 1_445
N2 Mn2 O3 85.2(3) . .
N3 Mn2 O3 87.5(3) 2_567 .
N5 Mn2 O3 176.5(3) 1_455 .
N4 Mn2 O3 81.1(3) 1_445 .
N2 Mn2 H5BB 66.5 . .
N3 Mn2 H5BB 172.3 2_567 .
N5 Mn2 H5BB 85.2 1_455 .
N4 Mn2 H5BB 81.0 1_445 .
O3 Mn2 H5BB 92.6 . .
N6 Mn1 N7 100.2(3) 2_666 1_655
N6 Mn1 N1 103.9(3) 2_666 .
N7 Mn1 N1 99.5(4) 1_655 .
N6 Mn1 O1 158.5(3) 2_666 .
N7 Mn1 O1 89.4(3) 1_655 .
N1 Mn1 O1 93.4(3) . .
N6 Mn1 O1 83.5(3) 2_666 2_776
N7 Mn1 O1 90.9(3) 1_655 2_776
N1 Mn1 O1 165.9(3) . 2_776
O1 Mn1 O1 77.1(3) . 2_776
N6 Mn1 O2 86.1(3) 2_666 .
N7 Mn1 O2 168.8(3) 1_655 .
N1 Mn1 O2 87.8(3) . .
O1 Mn1 O2 81.6(3) . .
O1 Mn1 O2 80.6(3) 2_776 .
Mn1 O1 Mn1 102.9(3) . 2_776
Mn1 O1 H1A 111.0 . .
Mn1 O1 H1A 110.9 2_776 .
Mn1 O1 H1B 111.3 . .
Mn1 O1 H1B 111.2 2_776 .
H1A O1 H1B 109.3 . .
C8 O3 Mn2 119.8(6) . .
C8 N8 C9 122.1(9) . .
C8 N8 C10 121.0(10) . .
C9 N8 C10 116.8(9) . .
C2 N2 Mn2 177.6(7) . .
C1 N1 Mn1 170.1(9) . .
Mn1 O2 H2A 109.5 . .
Mn1 O2 H2B 110.2 . .
H2A O2 H2B 103.9 . .
C7 N7 Mn1 176.6(8) . 1_455
N1 C1 Mo1 173.6(9) . .
N2 C2 Mo1 177.3(8) . .
C4 N4 Mn2 158.4(9) . 1_665
N4 C4 Mo1 175.3(10) . .
N7 C7 Mo1 174.2(9) . .
O3 C8 N8 120.8(10) . .
O3 C8 H8 134.4 . .
N8 C8 H8 104.6 . .
N8 C10 H10A 109.5 . .
N8 C10 H10B 109.5 . .
H10A C10 H10B 109.5 . .
N8 C10 H10C 109.5 . .
H10A C10 H10C 109.5 . .
H10B C10 H10C 109.5 . .
N8 C9 H9A 109.5 . .
N8 C9 H9B 109.5 . .
H9A C9 H9B 109.5 . .
N8 C9 H9C 109.5 . .
H9A C9 H9C 109.5 . .
H9B C9 H9C 109.5 . .
N5 C5 Mo1 175.7(8) . .
N3 C3 Mo1 179.0(9) . .
C5 N5 Mn2 176.0(8) . 1_655
C3 N3 Mn2 176.5(9) . 2_567
N6 C6 Mo1 176.0(9) . .
C6 N6 Mn1 172.0(9) . 2_666
H4A O4 H4C 109.5 . .
O5A C11 H11A 110.4 . .
O5A C11 H11B 110.0 . .
H11A C11 H11B 108.8 . .
O5A C11 H11C 110.0 . .
H11A C11 H11C 108.9 . .
H11B C11 H11C 108.7 . .
O5B C11B H11D 107.3 . .
O5B C11B H11E 110.8 . .
H11D C11B H11E 109.9 . .
O5B C11B H11F 111.1 . .
H11D C11B H11F 109.3 . .
H11E C11B H11F 108.5 . .
C11B O5B H5BB 108.7 . .
C11 O5A H5AB 109.2 . .

loop_
_geom_bond_atom_site_label_1
_geom_bond_atom_site_label_2
_geom_bond_distance
_geom_bond_site_symmetry_2
Mo1 C4 2.131(10) .
Mo1 C2 2.146(10) .
Mo1 C3 2.146(10) .
Mo1 C7 2.151(10) .
Mo1 C1 2.158(10) .
Mo1 C5 2.171(10) .
Mo1 C6 2.197(11) .
Mn2 N2 2.135(9) .
Mn2 N3 2.138(9) 2_567
Mn2 N5 2.167(7) 1_455
Mn2 N4 2.191(9) 1_445
Mn2 O3 2.228(6) .
Mn2 H5BB 2.0307 .
Mn1 N6 2.144(9) 2_666
Mn1 N7 2.152(9) 1_655
Mn1 N1 2.155(9) .
Mn1 O1 2.227(7) .
Mn1 O1 2.319(7) 2_776
Mn1 O2 2.355(8) .
O1 H1A 0.8515 .
O1 H1B 0.8475 .
O3 C8 1.279(12) .
N8 C8 1.331(12) .
N8 C9 1.468(13) .
N8 C10 1.475(13) .
N2 C2 1.183(12) .
N1 C1 1.119(12) .
O2 H2A 0.8616 .
O2 H2B 0.8614 .
N7 C7 1.151(12) .
N4 C4 1.153(12) .
C8 H8 1.0016 .
C10 H10A 0.9600 .
C10 H10B 0.9600 .
C10 H10C 0.9600 .
C9 H9A 0.9600 .
C9 H9B 0.9600 .
C9 H9C 0.9600 .
C5 N5 1.152(11) .
C3 N3 1.143(12) .
C6 N6 1.125(13) .
O4 H4A 0.8502 .
O4 H4C 0.8493 .
C11 O5A 1.40(2) .
C11 H11A 0.9629 .
C11 H11B 0.9649 .
C11 H11C 0.9641 .
C11B O5B 1.54(2) .
C11B H11D 0.9527 .
C11B H11E 0.9625 .
C11B H11F 0.9698 .
O5B H5BB 0.8557 .
O5A H5AB 0.9746 .
